data_1570899
loop_
_publ_author_name
'Ferraro, Valentina'
'Castro, Jes&#xfa;s'
'Bortoluzzi, Marco'

_publ_section_title
;
 Luminescent Behavior of Zn(II) and Mn(II) Halide Derivatives of
 4-Phenyldinaphtho[2,1-d:1',2'-f][1,3,2]dioxaphosphepine 4-Oxide and
 Single-Crystal X-ray Structure Determination of the Ligand.
;
_journal_issue 1
_journal_name_full 'Molecules (Basel, Switzerland)'
_journal_page_first 239
_journal_paper_doi 10.3390/molecules29010239
_journal_volume 29
_journal_year 2024
_chemical_absolute_configuration ad
_chemical_formula_moiety 'C26 H17 O3 P'
_chemical_formula_sum 'C26 H17 O3 P'
_chemical_formula_weight 408.36
_space_group_crystal_system orthorhombic
_space_group_IT_number 19
_space_group_name_Hall 'P 2ac 2ab'
_space_group_name_H-M_alt 'P 21 21 21'
_atom_sites_solution_hydrogens geom
_atom_sites_solution_primary dual
_audit_creation_method SHELXL-2018/3
_cell_angle_alpha 90
_cell_angle_beta 90
_cell_angle_gamma 90
_cell_formula_units_Z 4
_cell_length_a 10.1725(3)
_cell_length_b 10.5825(3)
_cell_length_c 18.4246(5)
_cell_measurement_reflns_used 9811
_cell_measurement_temperature 100(2)
_cell_measurement_theta_max 28.28
_cell_measurement_theta_min 2.78
_cell_volume 1983.42(10)
_computing_cell_refinement 'Bruker SAINT'
_computing_data_collection 'Bruker APEX3'
_computing_data_reduction 'Bruker SAINT'
_computing_structure_refinement 'SHELXL-2018/3 (Sheldrick, 2018)'
_computing_structure_solution 'SHELXT 2018/2 (Sheldrick, 2018)'
_diffrn_ambient_temperature 100(2)
_diffrn_measured_fraction_theta_full 0.999
_diffrn_measured_fraction_theta_max 0.999
_diffrn_measurement_device_type 'Bruker D8 Venture Photon II CMOS'
_diffrn_measurement_method '\f and \w scans'
_diffrn_radiation_monochromator 'Incoatec HeliosTM multilayer optics'
_diffrn_radiation_source 'Incoatec high brillance I\muS microsource'
_diffrn_radiation_type MoK\a
_diffrn_radiation_wavelength 0.71073
_diffrn_reflns_av_R_equivalents 0.0204
_diffrn_reflns_av_unetI/netI 0.0134
_diffrn_reflns_Laue_measured_fraction_full 0.999
_diffrn_reflns_Laue_measured_fraction_max 0.999
_diffrn_reflns_limit_h_max 13
_diffrn_reflns_limit_h_min -13
_diffrn_reflns_limit_k_max 14
_diffrn_reflns_limit_k_min -14
_diffrn_reflns_limit_l_max 24
_diffrn_reflns_limit_l_min -24
_diffrn_reflns_number 31587
_diffrn_reflns_point_group_measured_fraction_full 0.999
_diffrn_reflns_point_group_measured_fraction_max 0.999
_diffrn_reflns_theta_full 25.242
_diffrn_reflns_theta_max 28.315
_diffrn_reflns_theta_min 2.211
_exptl_absorpt_coefficient_mu 0.165
_exptl_absorpt_correction_T_max 0.7457
_exptl_absorpt_correction_T_min 0.6981
_exptl_absorpt_correction_type multi-scan
_exptl_absorpt_process_details 'SADABS-2016/2 (Bruker AXS Inc.)'
_exptl_crystal_colour colourless
_exptl_crystal_density_diffrn 1.368
_exptl_crystal_description prism
_exptl_crystal_F_000 848
_exptl_crystal_size_max 0.208
_exptl_crystal_size_mid 0.177
_exptl_crystal_size_min 0.148
_refine_diff_density_max 0.348
_refine_diff_density_min -0.311
_refine_diff_density_rms 0.041
_refine_ls_abs_structure_details
;
 Flack x determined using 2083 quotients [(I+)-(I-)]/[(I+)+(I-)]
 (Parsons, Flack and Wagner, Acta Cryst. B69 (2013) 249-259;
  doi:10.1107/S2052519213010014)
;
_refine_ls_abs_structure_Flack -0.004(14)
_refine_ls_extinction_method none
_refine_ls_goodness_of_fit_ref 1.091
_refine_ls_hydrogen_treatment constr
_refine_ls_matrix_type full
_refine_ls_number_parameters 271
_refine_ls_number_reflns 4932
_refine_ls_number_restraints 0
_refine_ls_restrained_S_all 1.091
_refine_ls_R_factor_all 0.0277
_refine_ls_R_factor_gt 0.0273
_refine_ls_shift/su_max 0.001
_refine_ls_shift/su_mean 0.000
_refine_ls_structure_factor_coef Fsqd
_refine_ls_weighting_details 'w=1/[\s^2^(Fo^2^)+(0.0382P)^2^+0.5090P] where P=(Fo^2^+2Fc^2^)/3'
_refine_ls_weighting_scheme calc
_refine_ls_wR_factor_gt 0.0731
_refine_ls_wR_factor_ref 0.0734
_reflns_Friedel_coverage 0.764
_reflns_Friedel_fraction_full 0.999
_reflns_Friedel_fraction_max 0.999
_reflns_number_gt 4866
_reflns_number_total 4932
_reflns_threshold_expression 'I > 2\s(I)'
_cod_data_source_file 32083803_0m_def.cif
_cod_data_source_block 32083803_0m_a
_cod_database_code 1570899
_shelx_shelxl_version_number 2018/3
_shelx_space_group_comment
;
The symmetry employed for this shelxl refinement is uniquely defined
by the following loop, which should always be used as a source of
symmetry information in preference to the above space-group names.
They are only intended as comments.
;
_shelx_estimated_absorpt_t_min 0.967
_shelx_estimated_absorpt_t_max 0.976

loop_
_space_group_symop_operation_xyz
'x, y, z'
'-x+1/2, -y, z+1/2'
'-x, y+1/2, -z+1/2'
'x+1/2, -y+1/2, -z'

loop_
_atom_site_label
_atom_site_type_symbol
_atom_site_fract_x
_atom_site_fract_y
_atom_site_fract_z
_atom_site_U_iso_or_equiv
_atom_site_adp_type
_atom_site_occupancy
_atom_site_site_symmetry_order
_atom_site_calc_flag
_atom_site_refinement_flags_posn
_atom_site_refinement_flags_adp
_atom_site_refinement_flags_occupancy
_atom_site_disorder_assembly
_atom_site_disorder_group
P1 P 0.38281(4) 0.50542(4) 0.53744(2) 0.01782(10) Uani 1 1 d . . . . .
O2 O 0.35779(12) 0.57539(11) 0.46153(6) 0.0187(2) Uani 1 1 d . . . . .
O1 O 0.30240(13) 0.54525(13) 0.59909(7) 0.0257(3) Uani 1 1 d . . . . .
O3 O 0.35288(13) 0.36084(11) 0.51850(6) 0.0199(2) Uani 1 1 d . . . . .
C11 C 0.24122(16) 0.54799(15) 0.42359(9) 0.0176(3) Uani 1 1 d . . . . .
C12 C 0.22716(16) 0.43293(15) 0.38940(8) 0.0162(3) Uani 1 1 d . . . . .
C13 C 0.10181(16) 0.40613(15) 0.35698(8) 0.0171(3) Uani 1 1 d . . . . .
C14 C 0.06804(18) 0.28266(16) 0.33282(9) 0.0203(3) Uani 1 1 d . . . . .
H14 H 0.132290 0.217541 0.333926 0.024 Uiso 1 1 calc R U . . .
C15 C -0.05582(19) 0.25644(18) 0.30800(9) 0.0253(4) Uani 1 1 d . . . . .
H15 H -0.077593 0.172835 0.293566 0.030 Uiso 1 1 calc R U . . .
C16 C -0.15141(19) 0.35285(19) 0.30370(10) 0.0268(4) Uani 1 1 d . . . . .
H16 H -0.237126 0.333868 0.286373 0.032 Uiso 1 1 calc R U . . .
C17 C -0.12103(18) 0.47360(18) 0.32442(9) 0.0251(3) Uani 1 1 d . . . . .
H17 H -0.184781 0.538624 0.319446 0.030 Uiso 1 1 calc R U . . .
C18 C 0.00499(15) 0.50263(18) 0.35331(9) 0.0199(3) Uani 1 1 d . . . . .
C19 C 0.03232(18) 0.62372(17) 0.38339(10) 0.0234(3) Uani 1 1 d . . . . .
H19 H -0.029332 0.690416 0.377721 0.028 Uiso 1 1 calc R U . . .
C110 C 0.14661(18) 0.64455(16) 0.42032(10) 0.0223(3) Uani 1 1 d . . . . .
H110 H 0.161987 0.723339 0.443522 0.027 Uiso 1 1 calc R U . . .
C21 C 0.39996(16) 0.31048(15) 0.45292(9) 0.0187(3) Uani 1 1 d . . . . .
C22 C 0.33820(16) 0.34169(15) 0.38896(9) 0.0166(3) Uani 1 1 d . . . . .
C23 C 0.39030(16) 0.29009(14) 0.32270(9) 0.0171(3) Uani 1 1 d . . . . .
C24 C 0.34077(17) 0.32206(16) 0.25291(9) 0.0194(3) Uani 1 1 d . . . . .
H24 H 0.269664 0.379844 0.248974 0.023 Uiso 1 1 calc R U . . .
C25 C 0.39410(19) 0.27073(18) 0.19109(9) 0.0255(4) Uani 1 1 d . . . . .
H25 H 0.359326 0.292998 0.144982 0.031 Uiso 1 1 calc R U . . .
C26 C 0.5002(2) 0.1852(2) 0.19559(11) 0.0308(4) Uani 1 1 d . . . . .
H26 H 0.535852 0.149252 0.152638 0.037 Uiso 1 1 calc R U . . .
C27 C 0.55142(19) 0.15402(18) 0.26153(11) 0.0272(4) Uani 1 1 d . . . . .
H27 H 0.623109 0.096657 0.264015 0.033 Uiso 1 1 calc R U . . .
C28 C 0.49953(17) 0.20584(16) 0.32665(10) 0.0209(3) Uani 1 1 d . . . . .
C29 C 0.55674(18) 0.17690(17) 0.39470(11) 0.0250(4) Uani 1 1 d . . . . .
H29 H 0.629473 0.120728 0.396922 0.030 Uiso 1 1 calc R U . . .
C210 C 0.50866(18) 0.22873(17) 0.45722(10) 0.0237(3) Uani 1 1 d . . . . .
H210 H 0.547933 0.209890 0.502735 0.028 Uiso 1 1 calc R U . . .
C31 C 0.55498(16) 0.52436(15) 0.54957(9) 0.0184(3) Uani 1 1 d . . . . .
C32 C 0.60313(18) 0.53735(16) 0.62012(9) 0.0225(3) Uani 1 1 d . . . . .
H32 H 0.543891 0.539841 0.659959 0.027 Uiso 1 1 calc R U . . .
C33 C 0.7375(2) 0.54664(18) 0.63213(10) 0.0268(4) Uani 1 1 d . . . . .
H33 H 0.770210 0.554470 0.680214 0.032 Uiso 1 1 calc R U . . .
C34 C 0.82380(19) 0.54450(19) 0.57416(11) 0.0291(4) Uani 1 1 d . . . . .
H34 H 0.915626 0.552417 0.582389 0.035 Uiso 1 1 calc R U . . .
C35 C 0.7766(2) 0.5309(2) 0.50434(11) 0.0354(5) Uani 1 1 d . . . . .
H35 H 0.836455 0.528703 0.464766 0.043 Uiso 1 1 calc R U . . .
C36 C 0.64248(19) 0.5203(2) 0.49139(10) 0.0294(4) Uani 1 1 d . . . . .
H36 H 0.610652 0.510379 0.443252 0.035 Uiso 1 1 calc R U . . .

loop_
_atom_site_aniso_label
_atom_site_aniso_U_11
_atom_site_aniso_U_22
_atom_site_aniso_U_33
_atom_site_aniso_U_23
_atom_site_aniso_U_13
_atom_site_aniso_U_12
P1 0.01957(18) 0.01791(18) 0.01599(18) -0.00214(15) 0.00348(14) -0.00408(16)
O2 0.0201(5) 0.0160(5) 0.0199(5) 0.0004(4) 0.0010(5) -0.0036(4)
O1 0.0256(6) 0.0296(7) 0.0221(6) -0.0064(5) 0.0078(5) -0.0059(5)
O3 0.0268(6) 0.0178(5) 0.0151(5) 0.0002(4) 0.0007(4) -0.0050(5)
C11 0.0179(7) 0.0167(7) 0.0183(7) 0.0007(6) 0.0038(6) -0.0020(6)
C12 0.0185(7) 0.0150(7) 0.0152(6) 0.0019(6) 0.0042(6) 0.0002(6)
C13 0.0194(7) 0.0174(7) 0.0144(6) 0.0015(5) 0.0033(6) -0.0009(6)
C14 0.0244(8) 0.0187(7) 0.0178(7) 0.0007(6) 0.0011(6) -0.0012(6)
C15 0.0301(9) 0.0245(8) 0.0213(8) 0.0006(7) -0.0012(7) -0.0073(7)
C16 0.0220(8) 0.0355(10) 0.0229(8) 0.0034(7) -0.0042(7) -0.0054(7)
C17 0.0212(8) 0.0306(9) 0.0233(7) 0.0035(7) -0.0013(7) 0.0025(7)
C18 0.0199(7) 0.0214(7) 0.0182(7) 0.0026(7) 0.0026(5) 0.0002(7)
C19 0.0224(8) 0.0194(8) 0.0283(8) 0.0014(7) 0.0025(7) 0.0039(6)
C110 0.0243(8) 0.0154(7) 0.0272(8) -0.0014(6) 0.0040(7) 0.0001(6)
C21 0.0234(8) 0.0151(6) 0.0176(7) -0.0011(6) 0.0000(6) -0.0023(6)
C22 0.0188(7) 0.0126(7) 0.0183(7) -0.0003(6) 0.0011(6) -0.0005(5)
C23 0.0184(7) 0.0144(7) 0.0185(7) -0.0015(5) 0.0014(6) -0.0003(6)
C24 0.0207(7) 0.0190(7) 0.0184(7) -0.0001(6) 0.0011(6) 0.0014(6)
C25 0.0272(9) 0.0304(9) 0.0189(7) -0.0030(7) 0.0019(7) 0.0006(8)
C26 0.0282(9) 0.0368(10) 0.0275(9) -0.0132(8) 0.0057(7) 0.0046(8)
C27 0.0231(8) 0.0249(9) 0.0338(10) -0.0095(8) 0.0023(7) 0.0063(7)
C28 0.0209(8) 0.0167(7) 0.0251(8) -0.0030(6) 0.0000(7) 0.0021(6)
C29 0.0231(8) 0.0188(8) 0.0330(9) -0.0015(7) -0.0059(7) 0.0049(6)
C210 0.0273(8) 0.0195(7) 0.0244(8) 0.0022(7) -0.0075(7) 0.0012(6)
C31 0.0201(7) 0.0161(7) 0.0189(7) -0.0018(6) 0.0016(6) -0.0020(6)
C32 0.0295(9) 0.0198(7) 0.0183(7) 0.0011(6) 0.0004(7) -0.0031(6)
C33 0.0310(9) 0.0253(8) 0.0242(8) 0.0004(7) -0.0065(7) -0.0004(7)
C34 0.0210(8) 0.0285(9) 0.0376(10) -0.0077(8) -0.0031(7) 0.0027(7)
C35 0.0235(9) 0.0527(14) 0.0301(9) -0.0127(9) 0.0079(7) -0.0030(9)
C36 0.0264(9) 0.0422(11) 0.0196(7) -0.0076(8) 0.0036(7) -0.0038(8)

loop_
_atom_type_symbol
_atom_type_description
_atom_type_scat_dispersion_real
_atom_type_scat_dispersion_imag
_atom_type_scat_source
C C 0.0033 0.0016 'International Tables Vol C Tables 4.2.6.8 and 6.1.1.4'
H H 0.0000 0.0000 'International Tables Vol C Tables 4.2.6.8 and 6.1.1.4'
O O 0.0106 0.0060 'International Tables Vol C Tables 4.2.6.8 and 6.1.1.4'
P P 0.1023 0.0942 'International Tables Vol C Tables 4.2.6.8 and 6.1.1.4'

loop_
_geom_angle_atom_site_label_1
_geom_angle_atom_site_label_2
_geom_angle_atom_site_label_3
_geom_angle
_geom_angle_site_symmetry_1
_geom_angle_site_symmetry_3
_geom_angle_publ_flag
O1 P1 O3 109.81(7) . . ?
O1 P1 O2 117.13(8) . . ?
O3 P1 O2 102.79(6) . . ?
O1 P1 C31 114.91(8) . . ?
O3 P1 C31 108.85(7) . . ?
O2 P1 C31 102.37(7) . . ?
C11 O2 P1 118.18(10) . . ?
C21 O3 P1 119.07(10) . . ?
C12 C11 C110 123.49(16) . . ?
C12 C11 O2 119.78(14) . . ?
C110 C11 O2 116.67(14) . . ?
C11 C12 C13 117.17(15) . . ?
C11 C12 C22 119.84(15) . . ?
C13 C12 C22 122.98(14) . . ?
C18 C13 C14 118.56(15) . . ?
C18 C13 C12 119.56(15) . . ?
C14 C13 C12 121.73(15) . . ?
C15 C14 C13 120.87(16) . . ?
C14 C15 C16 120.42(17) . . ?
C17 C16 C15 120.23(17) . . ?
C16 C17 C18 120.65(17) . . ?
C13 C18 C17 119.19(16) . . ?
C13 C18 C19 119.55(15) . . ?
C17 C18 C19 121.10(16) . . ?
C110 C19 C18 120.39(16) . . ?
C19 C110 C11 119.16(16) . . ?
C22 C21 O3 119.35(14) . . ?
C22 C21 C210 123.71(16) . . ?
O3 C21 C210 116.94(15) . . ?
C21 C22 C23 117.88(15) . . ?
C21 C22 C12 119.90(14) . . ?
C23 C22 C12 122.09(14) . . ?
C24 C23 C28 118.08(15) . . ?
C24 C23 C22 123.14(15) . . ?
C28 C23 C22 118.75(15) . . ?
C25 C24 C23 121.06(16) . . ?
C24 C25 C26 120.47(17) . . ?
C27 C26 C25 120.01(17) . . ?
C26 C27 C28 121.16(17) . . ?
C29 C28 C27 120.77(16) . . ?
C29 C28 C23 120.04(16) . . ?
C27 C28 C23 119.18(16) . . ?
C210 C29 C28 120.84(16) . . ?
C29 C210 C21 118.75(16) . . ?
C36 C31 C32 119.68(16) . . ?
C36 C31 P1 121.95(13) . . ?
C32 C31 P1 118.30(13) . . ?
C33 C32 C31 120.05(16) . . ?
C34 C33 C32 120.06(17) . . ?
C35 C34 C33 120.06(18) . . ?
C34 C35 C36 120.64(18) . . ?
C35 C36 C31 119.50(17) . . ?

loop_
_geom_bond_atom_site_label_1
_geom_bond_atom_site_label_2
_geom_bond_distance
_geom_bond_site_symmetry_2
_geom_bond_publ_flag
P1 O1 1.4619(13) . ?
P1 O3 1.5985(12) . ?
P1 O2 1.6028(12) . ?
P1 C31 1.7770(17) . ?
O2 C11 1.407(2) . ?
O3 C21 1.4047(19) . ?
C11 C12 1.378(2) . ?
C11 C110 1.405(2) . ?
C12 C13 1.436(2) . ?
C12 C22 1.486(2) . ?
C13 C18 1.420(2) . ?
C13 C14 1.422(2) . ?
C14 C15 1.369(3) . ?
C15 C16 1.412(3) . ?
C16 C17 1.369(3) . ?
C17 C18 1.422(2) . ?
C18 C19 1.423(2) . ?
C19 C110 1.365(3) . ?
C21 C22 1.376(2) . ?
C21 C210 1.406(2) . ?
C22 C23 1.439(2) . ?
C23 C24 1.422(2) . ?
C23 C28 1.426(2) . ?
C24 C25 1.373(2) . ?
C25 C26 1.411(3) . ?
C26 C27 1.362(3) . ?
C27 C28 1.421(2) . ?
C28 C29 1.416(3) . ?
C29 C210 1.366(3) . ?
C31 C36 1.394(2) . ?
C31 C32 1.396(2) . ?
C32 C33 1.388(3) . ?
C33 C34 1.383(3) . ?
C34 C35 1.381(3) . ?
C35 C36 1.390(3) . ?
